data_7018926
loop_
_publ_author_name
'Li, Suzhi'
'Guo, Yuan Yuan'
'Zhang, Dongdi'
'Ma, Pengtao'
'Qiu, Xiaoyang'
'Wang, Jingping'
'Niu, Jingyang'

_publ_section_title
;
 Four di-Cu(II)-substituted sandwich-type germanomolybdates obtained under
 different reaction conditions: from zero-dimensional to two-dimensional
 structure.
;
_journal_issue 17
_journal_name_full 'Dalton transactions (Cambridge, England : 2003)'
_journal_page_first 5235
_journal_page_last 5240
_journal_paper_doi 10.1039/c2dt12491b
_journal_volume 41
_journal_year 2012
_chemical_formula_sum 'Cu2 Ge2 H74 Mo18 Na8 O101'
_chemical_formula_weight 3873.74
_chemical_name_systematic
;
?
;
_space_group_IT_number 2
_symmetry_cell_setting triclinic
_symmetry_space_group_name_Hall '-P 1'
_symmetry_space_group_name_H-M 'P -1'
_atom_sites_solution_hydrogens notdet
_atom_sites_solution_primary direct
_atom_sites_solution_secondary difmap
_audit_creation_method SHELXL-97
_cell_angle_alpha 101.422(14)
_cell_angle_beta 98.402(13)
_cell_angle_gamma 115.982(10)
_cell_formula_units_Z 1
_cell_length_a 12.482(7)
_cell_length_b 12.791(8)
_cell_length_c 17.272(15)
_cell_measurement_reflns_used 2487
_cell_measurement_temperature 293(2)
_cell_measurement_theta_max 27.98
_cell_measurement_theta_min 2.49
_cell_volume 2343(3)
_computing_cell_refinement 'Bruker SMART'
_computing_data_collection 'Bruker SMART'
_computing_data_reduction 'Bruker SAINT'
_computing_molecular_graphics 'Bruker SHELXTL'
_computing_publication_material 'Bruker SHELXTL'
_computing_structure_refinement 'SHELXL-97 (Sheldrick, 1997)'
_computing_structure_solution 'SHELXS-97 (Sheldrick, 1990)'
_diffrn_ambient_temperature 293(2)
_diffrn_measured_fraction_theta_full 0.984
_diffrn_measured_fraction_theta_max 0.984
_diffrn_measurement_device_type 'CCD area detector'
_diffrn_measurement_method 'phi and omega scans'
_diffrn_radiation_monochromator graphite
_diffrn_radiation_source 'fine-focus sealed tube'
_diffrn_radiation_type MoK\a
_diffrn_radiation_wavelength 0.71073
_diffrn_reflns_av_R_equivalents 0.0673
_diffrn_reflns_av_sigmaI/netI 0.1081
_diffrn_reflns_limit_h_max 14
_diffrn_reflns_limit_h_min -13
_diffrn_reflns_limit_k_max 9
_diffrn_reflns_limit_k_min -15
_diffrn_reflns_limit_l_max 20
_diffrn_reflns_limit_l_min -19
_diffrn_reflns_number 11682
_diffrn_reflns_theta_full 25.00
_diffrn_reflns_theta_max 25.00
_diffrn_reflns_theta_min 1.25
_exptl_absorpt_coefficient_mu 3.558
_exptl_absorpt_correction_T_max 0.5083
_exptl_absorpt_correction_T_min 0.3165
_exptl_absorpt_correction_type multi-scan
_exptl_absorpt_process_details SADABS
_exptl_crystal_colour 'light green'
_exptl_crystal_density_diffrn 2.742
_exptl_crystal_density_method 'not measured'
_exptl_crystal_description block
_exptl_crystal_F_000 1844
_exptl_crystal_size_max 0.42
_exptl_crystal_size_mid 0.28
_exptl_crystal_size_min 0.22
_refine_diff_density_max 1.335
_refine_diff_density_min -1.849
_refine_diff_density_rms 0.262
_refine_ls_extinction_method none
_refine_ls_goodness_of_fit_ref 1.020
_refine_ls_hydrogen_treatment noref
_refine_ls_matrix_type full
_refine_ls_number_parameters 631
_refine_ls_number_reflns 8112
_refine_ls_number_restraints 12
_refine_ls_restrained_S_all 1.022
_refine_ls_R_factor_all 0.0671
_refine_ls_R_factor_gt 0.0538
_refine_ls_shift/su_max 0.000
_refine_ls_shift/su_mean 0.000
_refine_ls_structure_factor_coef Fsqd
_refine_ls_weighting_details 'calc w=1/[\s^2^(Fo^2^)+(0.0372P)^2^+0.0000P] where P=(Fo^2^+2Fc^2^)/3'
_refine_ls_weighting_scheme calc
_refine_ls_wR_factor_gt 0.1284
_refine_ls_wR_factor_ref 0.1323
_reflns_number_gt 5553
_reflns_number_total 8112
_reflns_threshold_expression >2sigma(I)
_cod_data_source_file c2dt12491b.txt
_cod_data_source_block 861299
_cod_depositor_comments
;
The following automatic conversions were performed:

'_symmetry_cell_setting' value 'Triclinic' changed to 'triclinic'
according to /home/saulius/struct/CIF-dictionaries/cif_core.dic
dictionary named 'cif_core.dic' version 2.4.1 from
2010-06-29.

'_exptl_absorpt_correction_type' value 'Multi-scan'
changed to 'multi-scan' according to
/home/saulius/struct/CIF-dictionaries/cif_core.dic dictionary named
'cif_core.dic' version 2.4.1 from 2010-06-29.

Automatic conversion script
Id: cif_fix_values 1715 2011-07-08 13:25:40Z adriana 
;
_cod_original_sg_symbol_H-M P-1
_cod_original_formula_sum 'H74 Cu2 Ge2 Mo18 Na8 O101'
_cod_database_code 7018926

loop_
_symmetry_equiv_pos_as_xyz
'x, y, z'
'-x, -y, -z'

loop_
_atom_site_label
_atom_site_type_symbol
_atom_site_fract_x
_atom_site_fract_y
_atom_site_fract_z
_atom_site_U_iso_or_equiv
_atom_site_adp_type
_atom_site_occupancy
_atom_site_symmetry_multiplicity
_atom_site_calc_flag
_atom_site_refinement_flags
Mo1 Mo 0.45080(9) 0.50780(8) 0.34572(6) 0.0181(2) Uani 1 1 d .
Mo2 Mo 0.27767(8) 0.50843(9) 0.15565(6) 0.0185(2) Uani 1 1 d .
Mo3 Mo 0.32867(9) 0.27906(8) 0.16985(6) 0.0181(2) Uani 1 1 d .
Mo4 Mo 0.65155(9) 0.36884(9) 0.28803(6) 0.0219(2) Uani 1 1 d .
Mo5 Mo 0.88366(9) 0.62968(9) 0.29628(6) 0.0217(2) Uani 1 1 d .
Mo6 Mo 0.72256(9) 0.81115(8) 0.35660(6) 0.0187(2) Uani 1 1 d .
Mo7 Mo 0.82569(9) 0.83825(8) 0.19030(6) 0.0191(2) Uani 1 1 d .
Mo8 Mo 0.54518(9) 0.81130(8) 0.16814(6) 0.0186(2) Uani 1 1 d .
Mo9 Mo 0.42824(9) 0.74723(9) 0.32679(6) 0.0214(2) Uani 1 1 d .
Ge1 Ge 0.58457(10) 0.55254(10) 0.17738(7) 0.0137(3) Uani 1 1 d .
Cu1 Cu 0.60520(12) 0.61900(11) 0.00410(8) 0.0185(3) Uani 1 1 d .
O1 O 0.4257(7) 0.5302(7) 0.4415(4) 0.0273(19) Uani 1 1 d .
O2 O 0.3248(6) 0.5711(6) 0.2959(4) 0.0195(17) Uani 1 1 d .
O3 O 0.3277(6) 0.3468(6) 0.2922(4) 0.0204(17) Uani 1 1 d .
O4 O 0.5575(6) 0.6774(6) 0.3492(4) 0.0205(18) Uani 1 1 d .
O5 O 0.5796(7) 0.4805(6) 0.3565(4) 0.0242(18) Uani 1 1 d .
O6 O 0.4467(6) 0.4844(6) 0.2056(4) 0.0152(16) Uani 1 1 d .
O7 O 0.1483(7) 0.5258(7) 0.1488(5) 0.031(2) Uani 1 1 d .
O8 O 0.2105(7) 0.3446(6) 0.1565(4) 0.0233(18) Uani 1 1 d .
O9 O 0.4104(6) 0.6785(6) 0.1927(4) 0.0183(17) Uani 1 1 d .
O10 O 0.2942(7) 0.4865(6) 0.0570(4) 0.0265(19) Uani 1 1 d .
O11 O 0.2205(7) 0.1304(6) 0.1580(5) 0.0284(19) Uani 1 1 d .
O12 O 0.4785(6) 0.2858(6) 0.2185(4) 0.0212(17) Uani 1 1 d .
O13 O 0.3499(7) 0.2783(6) 0.0702(4) 0.0212(18) Uani 1 1 d .
O14 O 0.6276(8) 0.2934(7) 0.3612(5) 0.036(2) Uani 1 1 d .
O15 O 0.6996(7) 0.2912(7) 0.2197(5) 0.035(2) Uani 1 1 d .
O16 O 0.8102(6) 0.5049(6) 0.3502(4) 0.0203(17) Uani 1 1 d .
O17 O 0.8343(7) 0.9138(6) 0.3124(4) 0.0253(19) Uani 1 1 d .
O18 O 1.0139(7) 0.7261(7) 0.3746(5) 0.034(2) Uani 1 1 d .
O19 O 0.9346(7) 0.5556(7) 0.2297(5) 0.035(2) Uani 1 1 d .
O20 O 0.8852(6) 0.7463(6) 0.2341(4) 0.0227(18) Uani 1 1 d .
O21 O 0.7869(6) 0.7142(6) 0.3634(4) 0.0216(18) Uani 1 1 d .
O22 O 0.7619(7) 0.8998(6) 0.4555(4) 0.0259(19) Uani 1 1 d .
O23 O 0.6469(6) 0.7133(6) 0.2137(4) 0.0129(15) Uani 1 1 d .
O24 O 0.5858(7) 0.8616(6) 0.3083(4) 0.0257(19) Uani 1 1 d .
O25 O 0.9601(7) 0.9587(7) 0.1904(5) 0.0283(19) Uani 1 1 d .
O26 O 0.7171(7) 0.9148(6) 0.1804(4) 0.0234(18) Uani 1 1 d .
O27 O 0.7610(6) 0.7449(6) 0.0875(4) 0.0193(17) Uani 1 1 d .
O28 O 0.4893(7) 0.9119(7) 0.1666(5) 0.029(2) Uani 1 1 d .
O29 O 0.5066(7) 0.7301(7) 0.0670(4) 0.0249(18) Uani 1 1 d .
O30 O 0.4517(7) 0.7927(7) 0.4311(5) 0.032(2) Uani 1 1 d .
O31 O 0.3267(7) 0.7974(7) 0.2922(5) 0.035(2) Uani 1 1 d .
O32 O 0.6871(6) 0.5080(6) 0.2228(4) 0.0167(16) Uani 1 1 d .
O33 O 0.5555(6) 0.5081(6) 0.0708(4) 0.0170(17) Uani 1 1 d .
Na1 Na 0.4876(4) 0.1352(4) 0.4199(3) 0.0369(12) Uani 1 1 d .
Na2 Na 0.0023(4) 0.3046(4) 0.3887(3) 0.0388(13) Uani 1 1 d .
Na3 Na 0.1725(5) 0.1777(5) 0.4388(3) 0.0439(14) Uani 1 1 d .
Na4 Na 0.1658(5) -0.0340(6) 0.2169(4) 0.073(2) Uani 1 1 d .
O1W O 0.3200(8) -0.0447(7) 0.4279(5) 0.038(2) Uani 1 1 d .
O2W O 0.0955(7) 0.2054(7) 0.3099(5) 0.033(2) Uani 1 1 d .
O3W O -0.0227(8) 0.1472(7) 0.4599(6) 0.045(2) Uani 1 1 d .
O4W O 0.2049(8) 0.3912(8) 0.4857(5) 0.044(2) Uani 1 1 d .
O5W O 0.3821(7) 0.2537(7) 0.4281(5) 0.035(2) Uani 1 1 d .
O6W O 0.6553(8) 0.0911(7) 0.4169(5) 0.042(2) Uani 1 1 d .
O7W O 0.3901(8) 0.0511(8) 0.2644(5) 0.044(2) Uani 1 1 d .
O8W O -0.1835(8) 0.1651(8) 0.2789(7) 0.064(3) Uani 1 1 d .
O9W O 0.1298(8) -0.0179(7) 0.3499(5) 0.047(3) Uani 1 1 d .
O10W O -0.2743(11) 0.3810(11) 0.0680(6) 0.079(4) Uani 1 1 d .
O11W O 0.0870(9) 0.4802(10) 0.3379(7) 0.073(3) Uani 1 1 d .
O12W O -0.1179(10) 0.3558(10) 0.4716(7) 0.079(4) Uani 1 1 d .
O13W O -0.0708(11) 0.4293(14) 0.0966(9) 0.130(6) Uani 1 1 d .
O14W O 0.177(2) -0.207(2) 0.1467(15) 0.062(7) Uani 0.50 1 d P
O15W O 0.131(3) -0.236(3) 0.1840(17) 0.101(12) Uani 0.50 1 d P
O16W O -0.505(2) -0.1124(19) -0.0584(12) 0.071(7) Uani 0.50 1 d P
O17W O -0.066(4) 0.272(3) 0.141(3) 0.119(16) Uani 0.50 1 d P
O18W O 0.764(2) 1.001(2) 0.0343(14) 0.103(9) Uani 0.50 1 d P
O19W O -0.665(3) -0.136(2) 0.0111(15) 0.152(16) Uani 0.50 1 d P
O20W O -0.051(2) -0.397(2) 0.0553(16) 0.101(8) Uani 0.50 1 d PU
O21W O -0.043(3) 0.216(4) 0.151(2) 0.139(18) Uani 0.50 1 d P
O22W O -0.008(3) -0.133(3) 0.0187(17) 0.125(10) Uani 0.50 1 d PU

loop_
_atom_site_aniso_label
_atom_site_aniso_U_11
_atom_site_aniso_U_22
_atom_site_aniso_U_33
_atom_site_aniso_U_23
_atom_site_aniso_U_13
_atom_site_aniso_U_12
Mo1 0.0204(5) 0.0170(5) 0.0152(5) 0.0042(4) 0.0031(4) 0.0085(4)
Mo2 0.0159(5) 0.0198(5) 0.0179(5) 0.0028(4) 0.0015(4) 0.0090(4)
Mo3 0.0190(5) 0.0140(5) 0.0172(5) 0.0038(4) 0.0025(4) 0.0053(4)
Mo4 0.0229(6) 0.0173(5) 0.0258(6) 0.0070(4) 0.0015(5) 0.0111(5)
Mo5 0.0155(5) 0.0218(6) 0.0245(6) 0.0042(4) -0.0002(4) 0.0088(4)
Mo6 0.0206(5) 0.0153(5) 0.0148(5) 0.0000(4) -0.0012(4) 0.0076(4)
Mo7 0.0163(5) 0.0146(5) 0.0182(5) 0.0021(4) -0.0007(4) 0.0031(4)
Mo8 0.0217(5) 0.0158(5) 0.0169(5) 0.0032(4) 0.0012(4) 0.0096(4)
Mo9 0.0263(6) 0.0207(6) 0.0185(5) 0.0013(4) 0.0044(4) 0.0146(5)
Ge1 0.0136(6) 0.0116(6) 0.0132(6) 0.0019(5) 0.0006(5) 0.0055(5)
Cu1 0.0169(7) 0.0156(7) 0.0156(7) 0.0017(6) 0.0005(6) 0.0037(6)
O1 0.033(5) 0.019(4) 0.022(4) 0.002(4) 0.005(4) 0.009(4)
O2 0.018(4) 0.019(4) 0.018(4) 0.001(3) 0.002(3) 0.008(3)
O3 0.014(4) 0.027(4) 0.018(4) 0.011(3) 0.004(3) 0.006(3)
O4 0.021(4) 0.017(4) 0.023(4) -0.001(3) 0.003(3) 0.012(4)
O5 0.023(4) 0.019(4) 0.022(4) -0.002(3) -0.001(4) 0.009(4)
O6 0.011(4) 0.018(4) 0.014(4) 0.003(3) 0.005(3) 0.005(3)
O7 0.024(5) 0.036(5) 0.034(5) 0.010(4) 0.010(4) 0.014(4)
O8 0.028(4) 0.019(4) 0.019(4) 0.002(3) 0.003(4) 0.010(4)
O9 0.020(4) 0.015(4) 0.016(4) 0.000(3) 0.000(3) 0.008(3)
O10 0.032(5) 0.020(4) 0.020(4) -0.001(4) 0.002(4) 0.010(4)
O11 0.022(4) 0.018(4) 0.034(5) 0.009(4) 0.003(4) 0.001(4)
O12 0.024(4) 0.018(4) 0.021(4) 0.006(3) 0.004(3) 0.011(4)
O13 0.028(4) 0.011(4) 0.014(4) -0.003(3) 0.001(3) 0.004(3)
O14 0.045(5) 0.036(5) 0.032(5) 0.016(4) 0.002(4) 0.026(5)
O15 0.035(5) 0.035(5) 0.039(5) 0.006(4) 0.004(4) 0.023(4)
O16 0.020(4) 0.015(4) 0.024(4) 0.007(3) 0.002(3) 0.008(3)
O17 0.028(4) 0.022(4) 0.020(4) 0.005(4) 0.000(4) 0.010(4)
O18 0.017(4) 0.032(5) 0.038(5) 0.002(4) -0.007(4) 0.007(4)
O19 0.036(5) 0.043(5) 0.032(5) 0.009(4) 0.011(4) 0.025(5)
O20 0.020(4) 0.021(4) 0.025(4) 0.008(4) 0.004(3) 0.008(4)
O21 0.014(4) 0.019(4) 0.026(4) 0.007(3) 0.003(3) 0.005(3)
O22 0.032(5) 0.018(4) 0.019(4) 0.000(3) 0.003(4) 0.008(4)
O23 0.009(4) 0.007(4) 0.014(4) 0.004(3) 0.000(3) -0.003(3)
O24 0.028(4) 0.017(4) 0.027(5) -0.002(4) 0.000(4) 0.012(4)
O25 0.016(4) 0.024(5) 0.031(5) 0.011(4) 0.004(4) -0.002(4)
O26 0.025(4) 0.013(4) 0.021(4) 0.005(3) -0.007(3) 0.003(3)
O27 0.011(4) 0.016(4) 0.021(4) 0.002(3) 0.006(3) 0.000(3)
O28 0.034(5) 0.022(4) 0.034(5) 0.013(4) 0.008(4) 0.016(4)
O29 0.027(4) 0.026(5) 0.021(4) 0.006(4) 0.007(4) 0.012(4)
O30 0.041(5) 0.032(5) 0.025(5) 0.004(4) 0.008(4) 0.022(4)
O31 0.042(5) 0.036(5) 0.030(5) -0.001(4) 0.001(4) 0.029(5)
O32 0.018(4) 0.011(4) 0.017(4) 0.001(3) 0.001(3) 0.007(3)
O33 0.019(4) 0.019(4) 0.011(4) 0.006(3) 0.003(3) 0.008(3)
Na1 0.042(3) 0.034(3) 0.036(3) 0.008(2) 0.005(2) 0.022(3)
Na2 0.030(3) 0.036(3) 0.044(3) 0.010(2) 0.004(2) 0.013(2)
Na3 0.045(3) 0.051(3) 0.046(3) 0.021(3) 0.009(3) 0.029(3)
Na4 0.052(4) 0.075(5) 0.113(6) 0.057(4) 0.039(4) 0.032(4)
O1W 0.044(5) 0.035(5) 0.036(5) 0.003(4) 0.012(4) 0.022(5)
O2W 0.034(5) 0.026(5) 0.032(5) 0.006(4) 0.011(4) 0.009(4)
O3W 0.036(5) 0.031(5) 0.066(7) 0.016(5) 0.016(5) 0.012(4)
O4W 0.035(5) 0.054(6) 0.028(5) 0.001(5) 0.001(4) 0.016(5)
O5W 0.040(5) 0.027(5) 0.042(5) 0.012(4) 0.009(4) 0.018(4)
O6W 0.047(6) 0.028(5) 0.050(6) 0.006(4) 0.011(5) 0.021(5)
O7W 0.047(6) 0.038(5) 0.040(6) 0.011(5) 0.007(5) 0.018(5)
O8W 0.042(6) 0.032(6) 0.086(8) -0.007(5) -0.023(6) 0.013(5)
O9W 0.043(6) 0.031(5) 0.045(6) 0.008(4) -0.011(5) 0.008(5)
O10W 0.091(9) 0.114(10) 0.041(7) 0.016(7) 0.008(6) 0.062(8)
O11W 0.052(7) 0.074(8) 0.121(10) 0.060(7) 0.035(7) 0.038(6)
O12W 0.069(8) 0.091(9) 0.068(8) 0.002(7) 0.011(7) 0.044(7)
O13W 0.064(9) 0.153(14) 0.136(13) -0.019(11) -0.011(9) 0.059(10)
O14W 0.069(19) 0.045(14) 0.054(18) -0.002(12) -0.017(13) 0.028(14)
O15W 0.053(19) 0.18(3) 0.053(19) 0.037(19) 0.005(14) 0.04(2)
O16W 0.083(16) 0.064(15) 0.042(13) 0.022(11) -0.007(12) 0.020(13)
O17W 0.15(3) 0.09(2) 0.17(4) 0.10(2) 0.07(3) 0.07(2)
O18W 0.11(2) 0.13(2) 0.057(16) 0.071(16) 0.014(15) 0.028(18)
O19W 0.29(4) 0.081(19) 0.073(19) -0.004(16) -0.06(2) 0.13(3)
O20W 0.098(12) 0.096(11) 0.096(12) 0.049(9) -0.006(8) 0.035(9)
O21W 0.029(15) 0.21(4) 0.07(2) 0.06(3) -0.015(14) -0.03(2)
O22W 0.113(13) 0.145(14) 0.109(13) 0.016(9) 0.059(10) 0.055(10)

loop_
_atom_type_symbol
_atom_type_description
_atom_type_scat_dispersion_real
_atom_type_scat_dispersion_imag
_atom_type_scat_source
Cu Cu 0.3201 1.2651 'International Tables Vol C Tables 4.2.6.8 and 6.1.1.4'
Ge Ge 0.1547 1.8001 'International Tables Vol C Tables 4.2.6.8 and 6.1.1.4'
Mo Mo -1.6832 0.6857 'International Tables Vol C Tables 4.2.6.8 and 6.1.1.4'
O O 0.0106 0.0060 'International Tables Vol C Tables 4.2.6.8 and 6.1.1.4'
Na Na 0.0362 0.0249 'International Tables Vol C Tables 4.2.6.8 and 6.1.1.4'
H H 0.0000 0.0000 'International Tables Vol C Tables 4.2.6.8 and 6.1.1.4'

loop_
_geom_angle_atom_site_label_1
_geom_angle_atom_site_label_2
_geom_angle_atom_site_label_3
_geom_angle
_geom_angle_site_symmetry_1
_geom_angle_site_symmetry_3
O1 Mo1 O5 105.6(4) . .
O1 Mo1 O3 102.0(3) . .
O5 Mo1 O3 97.5(3) . .
O1 Mo1 O4 100.2(3) . .
O5 Mo1 O4 90.9(3) . .
O3 Mo1 O4 153.1(3) . .
O1 Mo1 O2 94.0(3) . .
O5 Mo1 O2 157.4(3) . .
O3 Mo1 O2 89.1(3) . .
O4 Mo1 O2 74.3(3) . .
O1 Mo1 O6 167.0(3) . .
O5 Mo1 O6 87.4(3) . .
O3 Mo1 O6 75.8(3) . .
O4 Mo1 O6 79.2(3) . .
O2 Mo1 O6 73.3(2) . .
O7 Mo2 O10 104.5(4) . .
O7 Mo2 O8 100.2(3) . .
O10 Mo2 O8 97.7(3) . .
O7 Mo2 O9 101.8(3) . .
O10 Mo2 O9 93.2(3) . .
O8 Mo2 O9 152.1(3) . .
O7 Mo2 O2 90.8(3) . .
O10 Mo2 O2 161.2(3) . .
O8 Mo2 O2 90.1(3) . .
O9 Mo2 O2 72.7(3) . .
O7 Mo2 O6 162.2(3) . .
O10 Mo2 O6 93.1(3) . .
O8 Mo2 O6 74.6(3) . .
O9 Mo2 O6 79.3(3) . .
O2 Mo2 O6 72.4(2) . .
O11 Mo3 O13 104.2(3) . .
O11 Mo3 O12 102.5(3) . .
O13 Mo3 O12 98.3(3) . .
O11 Mo3 O8 97.1(3) . .
O13 Mo3 O8 93.0(3) . .
O12 Mo3 O8 154.1(3) . .
O11 Mo3 O3 94.9(3) . .
O13 Mo3 O3 159.5(3) . .
O12 Mo3 O3 84.8(3) . .
O8 Mo3 O3 76.8(3) . .
O11 Mo3 O6 166.7(3) . .
O13 Mo3 O6 86.5(3) . .
O12 Mo3 O6 83.4(3) . .
O8 Mo3 O6 74.1(3) . .
O3 Mo3 O6 73.6(3) . .
O14 Mo4 O15 104.1(4) . .
O14 Mo4 O16 96.9(4) . .
O15 Mo4 O16 99.3(3) . .
O14 Mo4 O12 98.7(4) . .
O15 Mo4 O12 93.9(3) . .
O16 Mo4 O12 156.5(3) . .
O14 Mo4 O32 163.6(3) . .
O15 Mo4 O32 91.2(3) . .
O16 Mo4 O32 74.4(3) . .
O12 Mo4 O32 86.1(3) . .
O14 Mo4 O5 85.9(3) . .
O15 Mo4 O5 169.2(3) . .
O16 Mo4 O5 83.2(3) . .
O12 Mo4 O5 80.4(3) . .
O32 Mo4 O5 79.4(3) . .
O18 Mo5 O19 103.3(4) . .
O18 Mo5 O16 97.0(4) . .
O19 Mo5 O16 98.7(4) . .
O18 Mo5 O20 99.1(4) . .
O19 Mo5 O20 95.6(4) . .
O16 Mo5 O20 155.3(3) . .
O18 Mo5 O21 86.8(3) . .
O19 Mo5 O21 169.3(3) . .
O16 Mo5 O21 82.9(3) . .
O20 Mo5 O21 79.4(3) . .
O18 Mo5 O32 163.5(3) . .
O19 Mo5 O32 91.5(3) . .
O16 Mo5 O32 73.3(3) . .
O20 Mo5 O32 86.5(3) . .
O21 Mo5 O32 78.9(2) . .
O22 Mo6 O21 104.5(3) . .
O22 Mo6 O17 102.3(3) . .
O21 Mo6 O17 98.1(3) . .
O22 Mo6 O4 101.0(3) . .
O21 Mo6 O4 90.1(3) . .
O17 Mo6 O4 152.4(3) . .
O22 Mo6 O24 95.6(3) . .
O21 Mo6 O24 155.9(3) . .
O17 Mo6 O24 90.2(3) . .
O4 Mo6 O24 72.9(3) . .
O22 Mo6 O23 167.7(3) . .
O21 Mo6 O23 87.8(3) . .
O17 Mo6 O23 75.6(3) . .
O4 Mo6 O23 78.5(3) . .
O24 Mo6 O23 72.3(2) . .
O22 Mo6 Na3 38.6(3) . 2_666
O21 Mo6 Na3 67.6(3) . 2_666
O17 Mo6 Na3 117.5(2) . 2_666
O4 Mo6 Na3 90.0(2) . 2_666
O24 Mo6 Na3 127.8(2) . 2_666
O23 Mo6 Na3 152.86(18) . 2_666
O25 Mo7 O27 105.3(3) . .
O25 Mo7 O20 101.2(3) . .
O27 Mo7 O20 99.1(3) . .
O25 Mo7 O26 98.0(3) . .
O27 Mo7 O26 93.3(3) . .
O20 Mo7 O26 153.4(3) . .
O25 Mo7 O17 94.3(3) . .
O27 Mo7 O17 158.9(3) . .
O20 Mo7 O17 84.3(3) . .
O26 Mo7 O17 76.1(3) . .
O25 Mo7 O23 166.2(3) . .
O27 Mo7 O23 86.2(3) . .
O20 Mo7 O23 84.0(3) . .
O26 Mo7 O23 73.4(3) . .
O17 Mo7 O23 73.4(3) . .
O28 Mo8 O29 104.6(4) . .
O28 Mo8 O26 100.9(3) . .
O29 Mo8 O26 98.0(3) . .
O28 Mo8 O9 101.5(3) . .
O29 Mo8 O9 93.2(3) . .
O26 Mo8 O9 151.4(3) . .
O28 Mo8 O24 90.7(3) . .
O29 Mo8 O24 161.9(3) . .
O26 Mo8 O24 88.5(3) . .
O9 Mo8 O24 73.9(3) . .
O28 Mo8 O23 161.5(3) . .
O29 Mo8 O23 93.8(3) . .
O26 Mo8 O23 73.7(3) . .
O9 Mo8 O23 79.4(3) . .
O24 Mo8 O23 71.7(2) . .
O30 Mo9 O31 102.3(4) . .
O30 Mo9 O2 103.9(3) . .
O31 Mo9 O2 103.4(3) . .
O30 Mo9 O24 104.0(3) . .
O31 Mo9 O24 103.0(4) . .
O2 Mo9 O24 136.0(3) . .
O30 Mo9 O4 87.2(3) . .
O31 Mo9 O4 170.4(3) . .
O2 Mo9 O4 75.2(3) . .
O24 Mo9 O4 72.9(3) . .
O30 Mo9 O9 173.9(3) . .
O31 Mo9 O9 83.9(3) . .
O2 Mo9 O9 74.0(3) . .
O24 Mo9 O9 74.6(3) . .
O4 Mo9 O9 86.7(3) . .
O6 Ge1 O33 110.0(3) . .
O6 Ge1 O32 108.3(3) . .
O33 Ge1 O32 110.7(3) . .
O6 Ge1 O23 108.1(3) . .
O33 Ge1 O23 109.2(3) . .
O32 Ge1 O23 110.5(3) . .
O33 Cu1 O33 81.0(3) . 2_665
O33 Cu1 O13 176.1(3) . 2_665
O33 Cu1 O13 95.8(3) 2_665 2_665
O33 Cu1 O27 95.1(3) . .
O33 Cu1 O27 175.1(3) 2_665 .
O13 Cu1 O27 88.2(3) 2_665 .
O33 Cu1 O10 89.5(3) . 2_665
O33 Cu1 O10 90.1(3) 2_665 2_665
O13 Cu1 O10 88.2(3) 2_665 2_665
O27 Cu1 O10 92.8(3) . 2_665
O33 Cu1 Cu1 40.78(19) . 2_665
O33 Cu1 Cu1 40.2(2) 2_665 2_665
O13 Cu1 Cu1 136.0(2) 2_665 2_665
O27 Cu1 Cu1 135.8(2) . 2_665
O10 Cu1 Cu1 89.76(19) 2_665 2_665
Mo9 O2 Mo1 103.6(3) . .
Mo9 O2 Mo2 105.0(3) . .
Mo1 O2 Mo2 108.9(3) . .
Mo1 O3 Mo3 114.5(3) . .
Mo1 O4 Mo6 150.1(4) . .
Mo1 O4 Mo9 103.8(3) . .
Mo6 O4 Mo9 105.9(3) . .
Mo1 O5 Mo4 140.9(4) . .
Ge1 O6 Mo3 121.6(3) . .
Ge1 O6 Mo2 121.4(4) . .
Mo3 O6 Mo2 92.0(2) . .
Ge1 O6 Mo1 120.0(3) . .
Mo3 O6 Mo1 93.0(3) . .
Mo2 O6 Mo1 102.3(2) . .
Mo2 O8 Mo3 116.6(4) . .
Mo2 O9 Mo8 148.0(4) . .
Mo2 O9 Mo9 106.1(3) . .
Mo8 O9 Mo9 105.6(3) . .
Mo2 O10 Cu1 127.6(4) . 2_665
Mo3 O11 Na4 144.7(4) . .
Mo3 O12 Mo4 154.4(4) . .
Mo3 O13 Cu1 143.5(4) . 2_665
Mo4 O14 Na1 151.3(4) . .
Mo4 O16 Mo5 115.4(3) . .
Mo6 O17 Mo7 115.5(4) . .
Mo7 O20 Mo5 155.7(4) . .
Mo6 O21 Mo5 141.0(4) . .
Mo6 O22 Na3 115.3(4) . 2_666
Ge1 O23 Mo7 120.2(3) . .
Ge1 O23 Mo8 122.2(3) . .
Mo7 O23 Mo8 93.5(2) . .
Ge1 O23 Mo6 119.1(3) . .
Mo7 O23 Mo6 92.2(2) . .
Mo8 O23 Mo6 103.2(3) . .
Mo9 O24 Mo6 105.5(3) . .
Mo9 O24 Mo8 103.3(3) . .
Mo6 O24 Mo8 109.4(3) . .
Mo7 O25 Na4 124.2(4) . 1_665
Mo8 O26 Mo7 116.1(3) . .
Mo7 O27 Cu1 144.9(4) . .
Mo9 O30 Na1 172.7(5) . 2_666
Ge1 O32 Mo4 129.2(4) . .
Ge1 O32 Mo5 127.0(3) . .
Mo4 O32 Mo5 95.0(3) . .
Ge1 O33 Cu1 125.1(4) . .
Ge1 O33 Cu1 124.0(4) . 2_665
Cu1 O33 Cu1 99.0(3) . 2_665
O1W Na1 O6W 105.8(3) . .
O1W Na1 O5W 95.6(3) . .
O6W Na1 O5W 158.3(4) . .
O1W Na1 O30 88.3(3) . 2_666
O6W Na1 O30 92.1(3) . 2_666
O5W Na1 O30 85.4(3) . 2_666
O1W Na1 O14 160.8(3) . .
O6W Na1 O14 76.9(3) . .
O5W Na1 O14 83.9(3) . .
O30 Na1 O14 110.8(3) 2_666 .
O1W Na1 O7W 85.8(3) . .
O6W Na1 O7W 95.7(3) . .
O5W Na1 O7W 88.8(3) . .
O30 Na1 O7W 171.3(4) 2_666 .
O14 Na1 O7W 75.0(3) . .
O12W Na2 O2W 166.2(4) . .
O12W Na2 O11W 101.1(4) . .
O2W Na2 O11W 92.3(4) . .
O12W Na2 O8W 90.8(4) . .
O2W Na2 O8W 83.5(3) . .
O11W Na2 O8W 101.3(4) . .
O12W Na2 O4W 103.3(4) . .
O2W Na2 O4W 80.0(3) . .
O11W Na2 O4W 88.0(4) . .
O8W Na2 O4W 161.3(4) . .
O12W Na2 O3W 86.0(4) . .
O2W Na2 O3W 81.8(3) . .
O11W Na2 O3W 164.0(4) . .
O8W Na2 O3W 92.8(4) . .
O4W Na2 O3W 76.3(3) . .
O12W Na2 Na3 125.1(3) . .
O2W Na2 Na3 47.6(2) . .
O11W Na2 Na3 120.1(3) . .
O8W Na2 Na3 112.6(3) . .
O4W Na2 Na3 49.2(2) . .
O3W Na2 Na3 46.0(2) . .
O3W Na3 O5W 167.8(4) . .
O3W Na3 O9W 104.9(4) . .
O5W Na3 O9W 86.8(3) . .
O3W Na3 O22 100.3(3) . 2_666
O5W Na3 O22 84.5(3) . 2_666
O9W Na3 O22 82.0(3) . 2_666
O3W Na3 O2W 83.4(3) . .
O5W Na3 O2W 94.7(3) . .
O9W Na3 O2W 83.4(3) . .
O22 Na3 O2W 165.4(3) 2_666 .
O3W Na3 O4W 76.9(3) . .
O5W Na3 O4W 90.9(3) . .
O9W Na3 O4W 161.2(4) . .
O22 Na3 O4W 116.4(3) 2_666 .
O2W Na3 O4W 78.2(3) . .
O3W Na3 Na2 48.6(2) . .
O5W Na3 Na2 122.4(3) . .
O9W Na3 Na2 119.9(3) . .
O22 Na3 Na2 143.7(3) 2_666 .
O2W Na3 Na2 47.0(2) . .
O4W Na3 Na2 47.4(2) . .
O3W Na3 Mo6 90.9(3) . 2_666
O5W Na3 Mo6 88.7(2) . 2_666
O9W Na3 Mo6 107.9(3) . 2_666
O22 Na3 Mo6 26.02(17) 2_666 2_666
O2W Na3 Mo6 168.4(3) . 2_666
O4W Na3 Mo6 90.7(2) . 2_666
Na2 Na3 Mo6 122.33(18) . 2_666
O3W Na3 Na4 116.7(3) . .
O5W Na3 Na4 72.2(2) . .
O9W Na3 Na4 29.4(2) . .
O22 Na3 Na4 105.5(2) 2_666 .
O2W Na3 Na4 60.7(2) . .
O4W Na3 Na4 133.0(3) . .
Na2 Na3 Na4 105.86(18) . .
Mo6 Na3 Na4 130.80(16) 2_666 .
O15W Na4 O14W 23.2(7) . .
O15W Na4 O11 139.3(8) . .
O14W Na4 O11 117.1(7) . .
O15W Na4 O9W 98.2(7) . .
O14W Na4 O9W 119.8(7) . .
O11 Na4 O9W 122.5(4) . .
O15W Na4 O7W 93.0(7) . .
O14W Na4 O7W 82.8(7) . .
O11 Na4 O7W 83.4(3) . .
O9W Na4 O7W 95.9(4) . .
O15W Na4 O25 107.7(8) . 1_445
O14W Na4 O25 117.5(7) . 1_445
O11 Na4 O25 82.8(3) . 1_445
O9W Na4 O25 78.5(3) . 1_445
O7W Na4 O25 159.1(4) . 1_445
O15W Na4 Na3 128.0(7) . .
O14W Na4 Na3 147.9(7) . .
O11 Na4 Na3 92.6(3) . .
O9W Na4 Na3 30.1(2) . .
O7W Na4 Na3 89.3(3) . .
O25 Na4 Na3 75.7(2) 1_445 .
Na2 O2W Na3 85.4(3) . .
Na3 O3W Na2 85.3(3) . .
Na2 O4W Na3 83.5(3) . .
Na1 O5W Na3 124.0(4) . .
Na4 O7W Na1 117.3(4) . .
Na4 O9W Na3 120.5(4) . .
O15W O14W Na4 77(3) . .
O14W O15W Na4 80(3) . .

loop_
_geom_bond_atom_site_label_1
_geom_bond_atom_site_label_2
_geom_bond_distance
_geom_bond_site_symmetry_2
Mo1 O1 1.719(8) .
Mo1 O5 1.780(7) .
Mo1 O3 1.875(7) .
Mo1 O4 1.969(7) .
Mo1 O2 2.206(7) .
Mo1 O6 2.369(7) .
Mo2 O7 1.715(7) .
Mo2 O10 1.729(8) .
Mo2 O8 1.890(7) .
Mo2 O9 1.966(7) .
Mo2 O2 2.293(7) .
Mo2 O6 2.331(7) .
Mo3 O11 1.731(7) .
Mo3 O13 1.778(7) .
Mo3 O12 1.893(7) .
Mo3 O8 1.998(7) .
Mo3 O3 2.124(7) .
Mo3 O6 2.269(7) .
Mo4 O14 1.720(8) .
Mo4 O15 1.733(8) .
Mo4 O16 1.929(7) .
Mo4 O12 1.990(7) .
Mo4 O32 2.211(7) .
Mo4 O5 2.238(7) .
Mo5 O18 1.713(7) .
Mo5 O19 1.713(8) .
Mo5 O16 1.953(7) .
Mo5 O20 1.998(7) .
Mo5 O21 2.241(7) .
Mo5 O32 2.240(7) .
Mo6 O22 1.717(7) .
Mo6 O21 1.761(7) .
Mo6 O17 1.832(8) .
Mo6 O4 1.984(7) .
Mo6 O24 2.189(7) .
Mo6 O23 2.368(7) .
Mo6 Na3 3.537(6) 2_666
Mo7 O25 1.710(7) .
Mo7 O27 1.768(7) .
Mo7 O20 1.860(7) .
Mo7 O26 1.996(7) .
Mo7 O17 2.105(7) .
Mo7 O23 2.256(7) .
Mo8 O28 1.714(7) .
Mo8 O29 1.720(7) .
Mo8 O26 1.916(7) .
Mo8 O9 1.972(7) .
Mo8 O24 2.295(8) .
Mo8 O23 2.302(7) .
Mo9 O30 1.717(8) .
Mo9 O31 1.737(7) .
Mo9 O2 1.950(7) .
Mo9 O24 1.990(8) .
Mo9 O4 2.183(7) .
Mo9 O9 2.248(7) .
Ge1 O6 1.749(7) .
Ge1 O33 1.748(7) .
Ge1 O32 1.760(7) .
Ge1 O23 1.781(6) .
Cu1 O33 1.951(7) .
Cu1 O33 1.973(7) 2_665
Cu1 O13 1.980(7) 2_665
Cu1 O27 1.993(7) .
Cu1 O10 2.412(7) 2_665
Cu1 Cu1 2.983(3) 2_665
O10 Cu1 2.412(7) 2_665
O11 Na4 2.390(10) .
O13 Cu1 1.980(7) 2_665
O14 Na1 2.532(10) .
O22 Na3 2.444(9) 2_666
O25 Na4 2.497(10) 1_665
O30 Na1 2.435(9) 2_666
O33 Cu1 1.973(7) 2_665
Na1 O1W 2.384(10) .
Na1 O6W 2.400(10) .
Na1 O5W 2.402(9) .
Na1 O30 2.435(9) 2_666
Na1 O7W 2.570(10) .
Na2 O12W 2.418(12) .
Na2 O2W 2.426(9) .
Na2 O11W 2.430(11) .
Na2 O8W 2.430(10) .
Na2 O4W 2.450(9) .
Na2 O3W 2.490(10) .
Na2 Na3 3.307(7) .
Na3 O3W 2.389(10) .
Na3 O5W 2.410(10) .
Na3 O9W 2.444(10) .
Na3 O22 2.444(9) 2_666
Na3 O2W 2.448(10) .
Na3 O4W 2.518(10) .
Na3 Mo6 3.537(6) 2_666
Na3 Na4 4.197(9) .
Na4 O15W 2.35(4) .
Na4 O14W 2.37(2) .
Na4 O9W 2.389(12) .
Na4 O7W 2.450(11) .
Na4 O25 2.497(10) 1_445
O14W O15W 0.95(3) .
O17W O21W 0.92(5) .
